data_4111253
loop_
_publ_author_name
'Samuel W. Thomas'
'Koushik Venkatesan'
'Peter M\"uller'
'Timothy M. Swager'

_publ_section_title
;
 Dark-Field Oxidative Addition-Based Chemosensing: New Bis-cyclometalated
 Pt(II) Complexes and Phosphorescent Detection of Cyanogen Halides
;
_journal_name_full 'Journal of the American Chemical Society'
_journal_page_first 16641
_journal_page_last 16648
_journal_paper_doi 10.1021/ja065645z
_journal_volume 128
_journal_year 2006
_chemical_formula_sum 'C20 H14 N2 Pt S'
_chemical_formula_weight 509.48
_chemical_name_systematic
;
 ?
;
_space_group_IT_number 2
_symmetry_cell_setting triclinic
_symmetry_space_group_name_Hall '-P 1'
_symmetry_space_group_name_H-M 'P -1'
_atom_sites_solution_hydrogens geom
_atom_sites_solution_primary direct
_atom_sites_solution_secondary difmap
_audit_creation_method SHELXL-97
_cell_angle_alpha 74.296(3)
_cell_angle_beta 80.151(3)
_cell_angle_gamma 86.066(3)
_cell_formula_units_Z 8
_cell_length_a 9.8404(8)
_cell_length_b 18.3388(18)
_cell_length_c 18.4798(17)
_cell_measurement_reflns_used 7463
_cell_measurement_temperature 100(2)
_cell_measurement_theta_max 28.00
_cell_measurement_theta_min 2.23
_cell_volume 3162.2(5)
_computing_cell_refinement 'SAINT 5 (Bruker-AXS, 2003)'
_computing_data_collection 'SMART 5 (Bruker-AXS, 2003)'
_computing_data_reduction 'SAINT 5 (Bruker-AXS, 2003)'
_computing_molecular_graphics 'Bruker SHELXTL'
_computing_publication_material 'Bruker SHELXTL'
_computing_structure_refinement 'SHELXL-97 (Sheldrick, 1997)'
_computing_structure_solution 'SHELXS-97 (Sheldrick, 1990)'
_diffrn_ambient_temperature 100(2)
_diffrn_measured_fraction_theta_full 0.999
_diffrn_measured_fraction_theta_max 0.999
_diffrn_measurement_device_type 'Bruker Smart APEX CCD'
_diffrn_measurement_method 'omega and phi scans'
_diffrn_radiation_monochromator graphite
_diffrn_radiation_source 'fine-focus sealed tube'
_diffrn_radiation_type MoK\a
_diffrn_radiation_wavelength 0.71073
_diffrn_reflns_av_R_equivalents 0.0428
_diffrn_reflns_av_sigmaI/netI 0.0595
_diffrn_reflns_limit_h_max 13
_diffrn_reflns_limit_h_min -12
_diffrn_reflns_limit_k_max 24
_diffrn_reflns_limit_k_min -23
_diffrn_reflns_limit_l_max 24
_diffrn_reflns_limit_l_min 0
_diffrn_reflns_number 18990
_diffrn_reflns_theta_full 28.28
_diffrn_reflns_theta_max 28.28
_diffrn_reflns_theta_min 1.16
_exptl_absorpt_coefficient_mu 9.009
_exptl_absorpt_correction_T_max 0.7145
_exptl_absorpt_correction_T_min 0.4661
_exptl_absorpt_correction_type multi-scan
_exptl_absorpt_process_details sadabs
_exptl_crystal_colour orange
_exptl_crystal_density_diffrn 2.140
_exptl_crystal_description block
_exptl_crystal_F_000 1936
_exptl_crystal_size_max 0.10
_exptl_crystal_size_mid 0.05
_exptl_crystal_size_min 0.04
_refine_diff_density_max 2.708
_refine_diff_density_min -1.887
_refine_diff_density_rms 0.187
_refine_ls_extinction_method none
_refine_ls_goodness_of_fit_ref 1.160
_refine_ls_hydrogen_treatment constr
_refine_ls_matrix_type full
_refine_ls_number_parameters 1584
_refine_ls_number_reflns 18990
_refine_ls_number_restraints 4588
_refine_ls_restrained_S_all 1.057
_refine_ls_R_factor_all 0.0704
_refine_ls_R_factor_gt 0.0500
_refine_ls_shift/su_max 0.004
_refine_ls_shift/su_mean 0.000
_refine_ls_structure_factor_coef Fsqd
_refine_ls_weighting_details 'calc w=1/[\s^2^(Fo^2^)+(0.0303P)^2^+12.0487P] where P=(Fo^2^+2Fc^2^)/3'
_refine_ls_weighting_scheme calc
_refine_ls_wR_factor_gt 0.0886
_refine_ls_wR_factor_ref 0.0924
_reflns_number_gt 14897
_reflns_number_total 18990
_reflns_threshold_expression >2sigma(I)
_cod_data_source_file ja065645zsi20060804_011653_3.cif
_cod_data_source_block 5
_cod_database_code 4111253

loop_
_symmetry_equiv_pos_as_xyz
'x, y, z'
'-x, -y, -z'

loop_
_atom_site_label
_atom_site_type_symbol
_atom_site_fract_x
_atom_site_fract_y
_atom_site_fract_z
_atom_site_U_iso_or_equiv
_atom_site_adp_type
_atom_site_occupancy
_atom_site_symmetry_multiplicity
_atom_site_calc_flag
_atom_site_refinement_flags
_atom_site_disorder_assembly
_atom_site_disorder_group
Pt1 Pt 0.63901(14) -0.35389(7) -0.22746(6) 0.01906(14) Uani 0.875(6) 1 d PDU A 1
N1 N 0.4897(6) -0.3302(7) -0.3060(3) 0.0195(9) Uani 0.875(6) 1 d PDU A 1
C1 C 0.3530(7) -0.3148(7) -0.2936(4) 0.0211(13) Uani 0.875(6) 1 d PDU A 1
H1 H 0.3081 -0.3207 -0.2426 0.025 Uiso 0.875(6) 1 calc PR A 1
C2 C 0.2752(8) -0.2910(5) -0.3516(4) 0.0238(14) Uani 0.875(6) 1 d PDU A 1
H2 H 0.1785 -0.2824 -0.3405 0.029 Uiso 0.875(6) 1 calc PR A 1
C3 C 0.3401(8) -0.2798(4) -0.4265(4) 0.0228(14) Uani 0.875(6) 1 d PDU A 1
H3 H 0.2882 -0.2635 -0.4671 0.027 Uiso 0.875(6) 1 calc PR A 1
C4 C 0.4796(7) -0.2923(5) -0.4414(4) 0.0221(13) Uani 0.875(6) 1 d PDU A 1
H4 H 0.5252 -0.2842 -0.4924 0.027 Uiso 0.875(6) 1 calc PR A 1
C5 C 0.5557(7) -0.3172(6) -0.3805(3) 0.0191(11) Uani 0.875(6) 1 d PDU A 1
C6 C 0.7027(7) -0.3301(5) -0.3881(3) 0.0201(12) Uani 0.875(6) 1 d PDU A 1
C7 C 0.7657(7) -0.3493(5) -0.3244(3) 0.0207(12) Uani 0.875(6) 1 d PDU A 1
C8 C 0.9109(8) -0.3627(6) -0.3483(4) 0.0256(14) Uani 0.875(6) 1 d PDU A 1
H8 H 0.9742 -0.3780 -0.3133 0.031 Uiso 0.875(6) 1 calc PR A 1
C9 C 0.9511(9) -0.3514(12) -0.4262(4) 0.0277(14) Uani 0.875(6) 1 d PDU A 1
H9 H 1.0430 -0.3571 -0.4504 0.033 Uiso 0.875(6) 1 calc PR A 1
S1 S 0.8105(2) -0.32554(13) -0.47299(11) 0.0253(6) Uani 0.875(6) 1 d PDU A 1
N2 N 0.5120(6) -0.3802(10) -0.1192(3) 0.0211(9) Uani 0.875(6) 1 d PDU A 1
C10 C 0.3789(7) -0.3981(9) -0.1033(4) 0.0237(14) Uani 0.875(6) 1 d PDU A 1
H10 H 0.3319 -0.3965 -0.1445 0.028 Uiso 0.875(6) 1 calc PR A 1
C11 C 0.3050(9) -0.4188(6) -0.0297(5) 0.0282(17) Uani 0.875(6) 1 d PDU A 1
H11 H 0.2095 -0.4294 -0.0210 0.034 Uiso 0.875(6) 1 calc PR A 1
C12 C 0.3752(9) -0.4235(5) 0.0299(5) 0.0285(18) Uani 0.875(6) 1 d PDU A 1
H12 H 0.3287 -0.4382 0.0809 0.034 Uiso 0.875(6) 1 calc PR A 1
C13 C 0.5130(8) -0.4068(4) 0.0152(4) 0.0273(17) Uani 0.875(6) 1 d PDU A 1
H13 H 0.5615 -0.4096 0.0562 0.033 Uiso 0.875(6) 1 calc PR A 1
C14 C 0.5827(9) -0.3854(9) -0.0605(4) 0.0247(15) Uani 0.875(6) 1 d PDU A 1
C15 C 0.7276(9) -0.3707(12) -0.0829(4) 0.0248(13) Uani 0.875(6) 1 d PDU A 1
C16 C 0.8222(11) -0.3657(8) -0.0313(6) 0.0287(16) Uani 0.875(6) 1 d PDU A 1
H16 H 0.7881 -0.3763 0.0217 0.034 Uiso 0.875(6) 1 calc PR A 1
C17 C 0.9414(8) -0.3487(4) -0.0529(4) 0.0343(15) Uani 0.875(6) 1 d PDU A 1
H17 H 1.0001 -0.3504 -0.0166 0.041 Uiso 0.875(6) 1 calc PR A 1
C18 C 0.9938(8) -0.3268(4) -0.1297(4) 0.0298(15) Uani 0.875(6) 1 d PDU A 1
H18 H 1.0863 -0.3105 -0.1453 0.036 Uiso 0.875(6) 1 calc PR A 1
C19 C 0.9158(8) -0.3282(5) -0.1833(4) 0.0264(16) Uani 0.875(6) 1 d PDU A 1
H19 H 0.9541 -0.3125 -0.2357 0.032 Uiso 0.875(6) 1 calc PR A 1
C20 C 0.7801(7) -0.3524(10) -0.1621(4) 0.0205(11) Uani 0.875(6) 1 d PDU A 1
Pt1A Pt 0.6130(8) -0.3506(5) -0.2287(5) 0.01906(14) Uani 0.125(6) 1 d PDU A 2
N1A N 0.494(3) -0.380(7) -0.1158(9) 0.0211(9) Uani 0.125(6) 1 d PDU A 2
C1A C 0.359(3) -0.396(7) -0.095(2) 0.024(2) Uani 0.125(6) 1 d PDU A 2
H1A H 0.3003 -0.3809 -0.1321 0.029 Uiso 0.125(6) 1 calc PR A 2
C2A C 0.303(5) -0.434(5) -0.022(3) 0.027(3) Uani 0.125(6) 1 d PDU A 2
H2A H 0.2134 -0.4546 -0.0120 0.032 Uiso 0.125(6) 1 calc PR A 2
C3A C 0.378(5) -0.440(5) 0.036(2) 0.028(3) Uani 0.125(6) 1 d PDU A 2
H3A H 0.3350 -0.4517 0.0882 0.033 Uiso 0.125(6) 1 calc PR A 2
C4A C 0.518(4) -0.429(3) 0.0159(16) 0.026(3) Uani 0.125(6) 1 d PDU A 2
H4A H 0.5766 -0.4446 0.0533 0.031 Uiso 0.125(6) 1 calc PR A 2
C5A C 0.574(4) -0.394(7) -0.0597(12) 0.024(2) Uani 0.125(6) 1 d PDU A 2
C6A C 0.716(4) -0.374(9) -0.0882(12) 0.024(2) Uani 0.125(6) 1 d PDU A 2
C7A C 0.760(3) -0.353(7) -0.1657(12) 0.022(2) Uani 0.125(6) 1 d PDU A 2
C8A C 0.908(2) -0.346(4) -0.1775(15) 0.024(2) Uani 0.125(6) 1 d PDU A 2
H8A H 0.9629 -0.3370 -0.2264 0.029 Uiso 0.125(6) 1 calc PR A 2
C9A C 0.963(3) -0.352(3) -0.1119(15) 0.028(3) Uani 0.125(6) 1 d PDU A 2
H9A H 1.0571 -0.3442 -0.1113 0.034 Uiso 0.125(6) 1 calc PR A 2
S1A S 0.841(2) -0.3768(16) -0.0320(11) 0.0287(16) Uani 0.125(6) 1 d PDU A 2
N2A N 0.461(2) -0.327(5) -0.3008(11) 0.0195(9) Uani 0.125(6) 1 d PDU A 2
C10A C 0.328(3) -0.312(6) -0.2806(18) 0.020(2) Uani 0.125(6) 1 d PDU A 2
H10A H 0.2945 -0.3178 -0.2281 0.025 Uiso 0.125(6) 1 calc PR A 2
C11A C 0.234(3) -0.289(4) -0.332(2) 0.021(3) Uani 0.125(6) 1 d PDU A 2
H11A H 0.1391 -0.2802 -0.3156 0.025 Uiso 0.125(6) 1 calc PR A 2
C12A C 0.287(3) -0.280(3) -0.4075(19) 0.021(3) Uani 0.125(6) 1 d PDU A 2
H12A H 0.2267 -0.2661 -0.4443 0.025 Uiso 0.125(6) 1 calc PR A 2
C13A C 0.425(3) -0.289(4) -0.4305(15) 0.020(2) Uani 0.125(6) 1 d PDU A 2
H13A H 0.4606 -0.2796 -0.4833 0.024 Uiso 0.125(6) 1 calc PR A 2
C14A C 0.515(3) -0.313(4) -0.3763(12) 0.019(2) Uani 0.125(6) 1 d PDU A 2
C15A C 0.662(3) -0.327(4) -0.3914(12) 0.020(2) Uani 0.125(6) 1 d PDU A 2
C16A C 0.745(3) -0.317(3) -0.4674(13) 0.0253(6) Uani 0.125(6) 1 d PDU A 2
H16A H 0.7005 -0.2994 -0.5110 0.030 Uiso 0.125(6) 1 calc PR A 2
C17A C 0.864(4) -0.329(4) -0.4759(17) 0.026(3) Uani 0.125(6) 1 d PDU A 2
H17A H 0.9122 -0.3227 -0.5262 0.031 Uiso 0.125(6) 1 calc PR A 2
C18A C 0.938(5) -0.354(9) -0.415(2) 0.026(3) Uani 0.125(6) 1 d PDU A 2
H18A H 1.0318 -0.3708 -0.4238 0.032 Uiso 0.125(6) 1 calc PR A 2
C19A C 0.875(3) -0.354(5) -0.3433(18) 0.024(2) Uani 0.125(6) 1 d PDU A 2
H19A H 0.9269 -0.3667 -0.3026 0.029 Uiso 0.125(6) 1 calc PR A 2
C20A C 0.735(2) -0.337(4) -0.3290(10) 0.020(2) Uani 0.125(6) 1 d PDU A 2
Pt2 Pt 0.42379(10) -0.159050(18) -0.22496(3) 0.01940(12) Uani 0.948(3) 1 d PDU B 1
N3 N 0.5806(5) -0.1647(3) -0.1567(3) 0.0217(9) Uani 0.948(3) 1 d PDU B 1
C21 C 0.7087(7) -0.1369(4) -0.1787(4) 0.0262(12) Uani 0.948(3) 1 d PDU B 1
H21 H 0.7377 -0.1139 -0.2312 0.031 Uiso 0.948(3) 1 calc PR B 1
C22 C 0.7993(7) -0.1399(4) -0.1293(3) 0.0286(13) Uani 0.948(3) 1 d PDU B 1
H22 H 0.8885 -0.1194 -0.1475 0.034 Uiso 0.948(3) 1 calc PR B 1
C23 C 0.7594(7) -0.1733(4) -0.0523(4) 0.0307(14) Uani 0.948(3) 1 d PDU B 1
H23 H 0.8210 -0.1773 -0.0170 0.037 Uiso 0.948(3) 1 calc PR B 1
C24 C 0.6273(7) -0.2004(4) -0.0288(4) 0.0279(13) Uani 0.948(3) 1 d PDU B 1
H24 H 0.5978 -0.2245 0.0234 0.033 Uiso 0.948(3) 1 calc PR B 1
C25 C 0.5366(6) -0.1929(4) -0.0808(3) 0.0239(11) Uani 0.948(3) 1 d PDU B 1
C26 C 0.3906(6) -0.2047(4) -0.0640(3) 0.0240(11) Uani 0.948(3) 1 d PDU B 1
C27 C 0.3118(6) -0.1832(4) -0.1218(3) 0.0229(11) Uani 0.948(3) 1 d PDU B 1
C28 C 0.1695(7) -0.1856(4) -0.0879(3) 0.0285(13) Uani 0.948(3) 1 d PDU B 1
H28 H 0.0965 -0.1743 -0.1171 0.034 Uiso 0.948(3) 1 calc PR B 1
C29 C 0.1466(7) -0.2056(4) -0.0093(4) 0.0332(15) Uani 0.948(3) 1 d PDU B 1
H29 H 0.0576 -0.2084 0.0209 0.040 Uiso 0.948(3) 1 calc PR B 1
S2 S 0.2974(2) -0.22462(12) 0.02734(10) 0.0312(5) Uani 0.948(3) 1 d PDU B 1
N4 N 0.5473(6) -0.1438(3) -0.3327(3) 0.0240(9) Uani 0.948(3) 1 d PDU B 1
C30 C 0.6798(7) -0.1637(4) -0.3462(3) 0.0254(12) Uani 0.948(3) 1 d PDU B 1
H30 H 0.7244 -0.1888 -0.3042 0.031 Uiso 0.948(3) 1 calc PR B 1
C31 C 0.7570(7) -0.1493(4) -0.4199(3) 0.0283(13) Uani 0.948(3) 1 d PDU B 1
H31 H 0.8518 -0.1637 -0.4279 0.034 Uiso 0.948(3) 1 calc PR B 1
C32 C 0.6900(8) -0.1138(4) -0.4797(4) 0.0310(13) Uani 0.948(3) 1 d PDU B 1
H32 H 0.7397 -0.1009 -0.5300 0.037 Uiso 0.948(3) 1 calc PR B 1
C33 C 0.5514(8) -0.0967(4) -0.4671(4) 0.0320(15) Uani 0.948(3) 1 d PDU B 1
H33 H 0.5051 -0.0732 -0.5089 0.038 Uiso 0.948(3) 1 calc PR B 1
C34 C 0.4773(7) -0.1139(4) -0.3922(3) 0.0269(11) Uani 0.948(3) 1 d PDU B 1
C35 C 0.3298(7) -0.1094(4) -0.3701(3) 0.0279(12) Uani 0.948(3) 1 d PDU B 1
C36 C 0.2346(8) -0.0845(7) -0.4253(4) 0.0326(14) Uani 0.948(3) 1 d PDU B 1
H36 H 0.2701 -0.0653 -0.4778 0.039 Uiso 0.948(3) 1 calc PR B 1
C37 C 0.1161(9) -0.0880(4) -0.4055(4) 0.0375(15) Uani 0.948(3) 1 d PDU B 1
H37 H 0.0577 -0.0692 -0.4428 0.045 Uiso 0.948(3) 1 calc PR B 1
C38 C 0.0534(8) -0.1184(5) -0.3294(4) 0.0383(16) Uani 0.948(3) 1 d PDU B 1
H38 H -0.0441 -0.1223 -0.3173 0.046 Uiso 0.948(3) 1 calc PR B 1
C39 C 0.1333(7) -0.1424(6) -0.2731(4) 0.0331(15) Uani 0.948(3) 1 d PDU B 1
H39 H 0.0909 -0.1623 -0.2219 0.040 Uiso 0.948(3) 1 calc PR B 1
C40 C 0.2764(6) -0.1376(4) -0.2906(3) 0.0261(11) Uani 0.948(3) 1 d PDU B 1
Pt2A Pt 0.4742(14) -0.1612(4) -0.2353(5) 0.01940(12) Uani 0.052(3) 1 d PDU B 2
N3A N 0.574(2) -0.130(4) -0.3511(7) 0.0240(9) Uani 0.052(3) 1 d PDU B 2
C21A C 0.707(3) -0.145(6) -0.3782(16) 0.026(2) Uani 0.052(3) 1 d PDU B 2
H21A H 0.7715 -0.1558 -0.3438 0.031 Uiso 0.052(3) 1 calc PR B 2
C22A C 0.753(6) -0.145(8) -0.452(3) 0.028(3) Uani 0.052(3) 1 d PDU B 2
H22A H 0.8448 -0.1609 -0.4674 0.034 Uiso 0.052(3) 1 calc PR B 2
C23A C 0.664(6) -0.123(7) -0.5051(19) 0.031(3) Uani 0.052(3) 1 d PDU B 2
H23A H 0.6945 -0.1184 -0.5576 0.037 Uiso 0.052(3) 1 calc PR B 2
C24A C 0.528(5) -0.106(9) -0.4788(17) 0.030(2) Uani 0.052(3) 1 d PDU B 2
H24A H 0.4637 -0.0931 -0.5133 0.036 Uiso 0.052(3) 1 calc PR B 2
C25A C 0.484(3) -0.108(5) -0.4022(8) 0.028(2) Uani 0.052(3) 1 d PDU B 2
C26A C 0.344(3) -0.106(6) -0.3657(12) 0.027(2) Uani 0.052(3) 1 d PDU B 2
C27A C 0.311(2) -0.143(5) -0.2894(11) 0.026(2) Uani 0.052(3) 1 d PDU B 2
C28A C 0.164(2) -0.138(9) -0.268(2) 0.029(3) Uani 0.052(3) 1 d PDU B 2
H28A H 0.1186 -0.1591 -0.2179 0.034 Uiso 0.052(3) 1 calc PR B 2
C29A C 0.094(3) -0.101(7) -0.327(2) 0.034(3) Uani 0.052(3) 1 d PDU B 2
H29A H -0.0012 -0.0879 -0.3207 0.040 Uiso 0.052(3) 1 calc PR B 2
S2A S 0.202(3) -0.081(4) -0.4128(17) 0.0326(14) Uani 0.052(3) 1 d PDU B 2
N4A N 0.639(3) -0.162(3) -0.1756(13) 0.0217(9) Uani 0.052(3) 1 d PDU B 2
C30A C 0.753(6) -0.121(6) -0.202(2) 0.025(3) Uani 0.052(3) 1 d PDU B 2
H30A H 0.7774 -0.1009 -0.2550 0.030 Uiso 0.052(3) 1 calc PR B 2
C31A C 0.839(7) -0.107(5) -0.154(3) 0.027(3) Uani 0.052(3) 1 d PDU B 2
H31A H 0.9052 -0.0685 -0.1712 0.032 Uiso 0.052(3) 1 calc PR B 2
C32A C 0.822(7) -0.152(6) -0.080(3) 0.029(3) Uani 0.052(3) 1 d PDU B 2
H32A H 0.8901 -0.1529 -0.0489 0.035 Uiso 0.052(3) 1 calc PR B 2
C33A C 0.706(6) -0.194(6) -0.052(2) 0.028(2) Uani 0.052(3) 1 d PDU B 2
H33A H 0.6934 -0.2252 -0.0006 0.034 Uiso 0.052(3) 1 calc PR B 2
C34A C 0.606(4) -0.193(4) -0.0987(13) 0.025(2) Uani 0.052(3) 1 d PDU B 2
C35A C 0.462(4) -0.210(5) -0.0728(10) 0.025(2) Uani 0.052(3) 1 d PDU B 2
C36A C 0.404(5) -0.244(6) 0.0067(16) 0.0312(5) Uani 0.052(3) 1 d PDU B 2
H36A H 0.4630 -0.2680 0.0421 0.037 Uiso 0.052(3) 1 calc PR B 2
C37A C 0.285(5) -0.242(9) 0.0268(15) 0.032(3) Uani 0.052(3) 1 d PDU B 2
H37A H 0.2517 -0.2540 0.0800 0.038 Uiso 0.052(3) 1 calc PR B 2
C38A C 0.188(4) -0.222(8) -0.024(2) 0.030(3) Uani 0.052(3) 1 d PDU B 2
H38A H 0.0921 -0.2266 -0.0047 0.037 Uiso 0.052(3) 1 calc PR B 2
C39A C 0.233(3) -0.197(7) -0.1005(16) 0.026(3) Uani 0.052(3) 1 d PDU B 2
H39A H 0.1682 -0.1882 -0.1349 0.032 Uiso 0.052(3) 1 calc PR B 2
C40A C 0.372(3) -0.185(5) -0.1284(8) 0.024(2) Uani 0.052(3) 1 d PDU B 2
Pt3 Pt 1.22822(14) -0.74227(3) -0.16211(3) 0.02012(14) Uani 0.905(5) 1 d PDU C 1
N5 N 1.4017(5) -0.6683(3) -0.1812(5) 0.0186(9) Uani 0.905(5) 1 d PDU C 1
C41 C 1.5376(7) -0.6840(4) -0.1948(5) 0.0246(13) Uani 0.905(5) 1 d PDU C 1
H41 H 1.5667 -0.7355 -0.1890 0.030 Uiso 0.905(5) 1 calc PR C 1
C42 C 1.6367(7) -0.6296(4) -0.2166(6) 0.0265(13) Uani 0.905(5) 1 d PDU C 1
H42 H 1.7315 -0.6442 -0.2240 0.032 Uiso 0.905(5) 1 calc PR C 1
C43 C 1.5992(7) -0.5537(4) -0.2279(5) 0.0219(13) Uani 0.905(5) 1 d PDU C 1
H43 H 1.6660 -0.5152 -0.2434 0.026 Uiso 0.905(5) 1 calc PR C 1
C44 C 1.4588(6) -0.5366(4) -0.2155(5) 0.0189(12) Uani 0.905(5) 1 d PDU C 1
H44 H 1.4284 -0.4852 -0.2229 0.023 Uiso 0.905(5) 1 calc PR C 1
C45 C 1.3613(6) -0.5942(3) -0.1920(6) 0.0178(11) Uani 0.905(5) 1 d PDU C 1
C46 C 1.2137(6) -0.5829(3) -0.1796(4) 0.0195(12) Uani 0.905(5) 1 d PDU C 1
C47 C 1.1296(6) -0.6439(3) -0.1658(4) 0.0187(11) Uani 0.905(5) 1 d PDU C 1
C48 C 0.9895(7) -0.6178(4) -0.1520(5) 0.0233(12) Uani 0.905(5) 1 d PDU C 1
H48 H 0.9136 -0.6507 -0.1396 0.028 Uiso 0.905(5) 1 calc PR C 1
C49 C 0.9728(7) -0.5410(4) -0.1579(6) 0.0257(14) Uani 0.905(5) 1 d PDU C 1
H49 H 0.8862 -0.5154 -0.1514 0.031 Uiso 0.905(5) 1 calc PR C 1
S3 S 1.1317(2) -0.49762(10) -0.17899(11) 0.0230(5) Uani 0.905(5) 1 d PDU C 1
N6 N 1.3157(7) -0.8544(3) -0.1365(5) 0.0370(11) Uani 0.905(5) 1 d PDU C 1
C50 C 1.4440(9) -0.8764(4) -0.1255(5) 0.0464(16) Uani 0.905(5) 1 d PDU C 1
H50 H 1.5118 -0.8387 -0.1377 0.056 Uiso 0.905(5) 1 calc PR C 1
C51 C 1.4852(10) -0.9524(4) -0.0968(6) 0.0557(19) Uani 0.905(5) 1 d PDU C 1
H51 H 1.5784 -0.9662 -0.0911 0.067 Uiso 0.905(5) 1 calc PR C 1
C52 C 1.3853(10) -1.0050(5) -0.0775(6) 0.058(2) Uani 0.905(5) 1 d PDU C 1
H52 H 1.4087 -1.0568 -0.0574 0.069 Uiso 0.905(5) 1 calc PR C 1
C53 C 1.2528(10) -0.9849(4) -0.0864(5) 0.0518(19) Uani 0.905(5) 1 d PDU C 1
H53 H 1.1840 -1.0222 -0.0714 0.062 Uiso 0.905(5) 1 calc PR C 1
C54 C 1.2173(8) -0.9086(4) -0.1180(5) 0.0396(14) Uani 0.905(5) 1 d PDU C 1
C55 C 1.0824(8) -0.8815(4) -0.1358(5) 0.0371(13) Uani 0.905(5) 1 d PDU C 1
C56 C 0.9673(12) -0.9286(6) -0.1392(9) 0.0435(17) Uani 0.905(5) 1 d PDU C 1
H56 H 0.9700 -0.9813 -0.1149 0.052 Uiso 0.905(5) 1 calc PR C 1
C57 C 0.8760(10) -0.9042(5) -0.1697(5) 0.0529(17) Uani 0.905(5) 1 d PDU C 1
H57 H 0.8111 -0.9381 -0.1742 0.063 Uiso 0.905(5) 1 calc PR C 1
C58 C 0.8562(9) -0.8272(5) -0.2003(4) 0.0392(15) Uani 0.905(5) 1 d PDU C 1
H58 H 0.7775 -0.8093 -0.2240 0.047 Uiso 0.905(5) 1 calc PR C 1
C59 C 0.9504(8) -0.7767(4) -0.1965(4) 0.0313(14) Uani 0.905(5) 1 d PDU C 1
H59 H 0.9349 -0.7240 -0.2168 0.038 Uiso 0.905(5) 1 calc PR C 1
C60 C 1.0681(7) -0.8019(4) -0.1634(5) 0.0275(12) Uani 0.905(5) 1 d PDU C 1
Pt3A Pt 1.2685(9) -0.7449(3) -0.1624(3) 0.02012(14) Uani 0.095(5) 1 d PDU C 2
N5A N 1.357(2) -0.8587(8) -0.145(4) 0.0370(11) Uani 0.095(5) 1 d PDU C 2
C41A C 1.489(3) -0.8812(15) -0.162(4) 0.046(3) Uani 0.095(5) 1 d PDU C 2
H41A H 1.5541 -0.8449 -0.1922 0.055 Uiso 0.095(5) 1 calc PR C 2
C42A C 1.532(4) -0.9555(18) -0.136(5) 0.051(3) Uani 0.095(5) 1 d PDU C 2
H42A H 1.6268 -0.9693 -0.1442 0.061 Uiso 0.095(5) 1 calc PR C 2
C43A C 1.435(4) -1.010(2) -0.098(5) 0.054(3) Uani 0.095(5) 1 d PDU C 2
H43A H 1.4605 -1.0586 -0.0700 0.064 Uiso 0.095(5) 1 calc PR C 2
C44A C 1.297(4) -0.9889(11) -0.103(5) 0.048(3) Uani 0.095(5) 1 d PDU C 2
H44A H 1.2292 -1.0268 -0.0893 0.057 Uiso 0.095(5) 1 calc PR C 2
C45A C 1.258(3) -0.9122(9) -0.128(5) 0.041(2) Uani 0.095(5) 1 d PDU C 2
C46A C 1.123(3) -0.8812(11) -0.141(5) 0.035(2) Uani 0.095(5) 1 d PDU C 2
C47A C 1.103(3) -0.8035(11) -0.157(5) 0.029(2) Uani 0.095(5) 1 d PDU C 2
C48A C 0.964(3) -0.7858(15) -0.170(4) 0.031(2) Uani 0.095(5) 1 d PDU C 2
H48A H 0.9264 -0.7356 -0.1794 0.037 Uiso 0.095(5) 1 calc PR C 2
C49A C 0.888(3) -0.8472(18) -0.168(5) 0.039(2) Uani 0.095(5) 1 d PDU C 2
H49A H 0.7950 -0.8443 -0.1766 0.046 Uiso 0.095(5) 1 calc PR C 2
S3A S 0.986(3) -0.9306(13) -0.149(2) 0.0435(17) Uani 0.095(5) 1 d PDU C 2
N6A N 1.4373(18) -0.6712(11) -0.182(5) 0.0186(9) Uani 0.095(5) 1 d PDU C 2
C50A C 1.5720(19) -0.6877(18) -0.188(5) 0.023(2) Uani 0.095(5) 1 d PDU C 2
H50A H 1.6005 -0.7393 -0.1725 0.027 Uiso 0.095(5) 1 calc PR C 2
C51A C 1.674(3) -0.633(2) -0.217(6) 0.023(3) Uani 0.095(5) 1 d PDU C 2
H51A H 1.7677 -0.6457 -0.2334 0.028 Uiso 0.095(5) 1 calc PR C 2
C52A C 1.632(3) -0.560(2) -0.221(5) 0.023(3) Uani 0.095(5) 1 d PDU C 2
H52A H 1.6972 -0.5227 -0.2240 0.027 Uiso 0.095(5) 1 calc PR C 2
C53A C 1.496(3) -0.5397(15) -0.220(6) 0.019(2) Uani 0.095(5) 1 d PDU C 2
H53A H 1.4692 -0.4878 -0.2359 0.023 Uiso 0.095(5) 1 calc PR C 2
C54A C 1.397(3) -0.5963(11) -0.196(6) 0.018(2) Uani 0.095(5) 1 d PDU C 2
C55A C 1.250(3) -0.5812(9) -0.192(4) 0.019(2) Uani 0.095(5) 1 d PDU C 2
C56A C 1.177(4) -0.5066(11) -0.194(4) 0.0230(5) Uani 0.095(5) 1 d PDU C 2
H56A H 1.2285 -0.4617 -0.2150 0.028 Uiso 0.095(5) 1 calc PR C 2
C57A C 1.062(4) -0.5013(16) -0.173(4) 0.024(3) Uani 0.095(5) 1 d PDU C 2
H57A H 1.0244 -0.4527 -0.1705 0.029 Uiso 0.095(5) 1 calc PR C 2
C58A C 0.974(4) -0.5621(19) -0.150(6) 0.024(3) Uani 0.095(5) 1 d PDU C 2
H58A H 0.8797 -0.5554 -0.1302 0.029 Uiso 0.095(5) 1 calc PR C 2
C59A C 1.026(2) -0.6325(17) -0.155(5) 0.022(3) Uani 0.095(5) 1 d PDU C 2
H59A H 0.9655 -0.6712 -0.1531 0.026 Uiso 0.095(5) 1 calc PR C 2
C60A C 1.168(2) -0.6468(10) -0.163(4) 0.020(2) Uani 0.095(5) 1 d PDU C 2
Pt4 Pt 0.5750(5) 0.2651(3) -0.3703(4) 0.0226(4) Uani 0.689(6) 1 d PDU D 1
N7 N 0.4172(9) 0.1819(5) -0.3464(16) 0.0219(11) Uani 0.689(6) 1 d PDU D 1
C61 C 0.2793(11) 0.1902(6) -0.3401(12) 0.0230(16) Uani 0.689(6) 1 d PDU D 1
H61 H 0.2411 0.2403 -0.3509 0.028 Uiso 0.689(6) 1 calc PR D 1
C62 C 0.1899(12) 0.1310(6) -0.3190(10) 0.0247(19) Uani 0.689(6) 1 d PDU D 1
H62 H 0.0935 0.1402 -0.3185 0.030 Uiso 0.689(6) 1 calc PR D 1
C63 C 0.2428(11) 0.0579(6) -0.2987(9) 0.0247(19) Uani 0.689(6) 1 d PDU D 1
H63 H 0.1834 0.0159 -0.2808 0.030 Uiso 0.689(6) 1 calc PR D 1
C64 C 0.3839(10) 0.0474(6) -0.3051(9) 0.0249(18) Uani 0.689(6) 1 d PDU D 1
H64 H 0.4225 -0.0025 -0.2922 0.030 Uiso 0.689(6) 1 calc PR D 1
C65 C 0.4710(10) 0.1095(5) -0.3305(10) 0.0223(15) Uani 0.689(6) 1 d PDU D 1
C66 C 0.6185(10) 0.1068(5) -0.3464(10) 0.0241(15) Uani 0.689(6) 1 d PDU D 1
C67 C 0.6918(11) 0.1725(5) -0.3730(13) 0.0238(15) Uani 0.689(6) 1 d PDU D 1
C68 C 0.8340(11) 0.1538(5) -0.3961(10) 0.0254(18) Uani 0.689(6) 1 d PDU D 1
H68 H 0.9034 0.1906 -0.4170 0.030 Uiso 0.689(6) 1 calc PR D 1
C69 C 0.8592(11) 0.0768(5) -0.3847(9) 0.0268(17) Uani 0.689(6) 1 d PDU D 1
H69 H 0.9480 0.0549 -0.3958 0.032 Uiso 0.689(6) 1 calc PR D 1
S4 S 0.7148(3) 0.02585(14) -0.34905(16) 0.0266(8) Uani 0.689(6) 1 d PDU D 1
N8 N 0.4619(11) 0.3678(5) -0.3733(16) 0.0234(11) Uani 0.689(6) 1 d PDU D 1
C70 C 0.3273(11) 0.3783(6) -0.3497(8) 0.0243(14) Uani 0.689(6) 1 d PDU D 1
H70 H 0.2726 0.3351 -0.3252 0.029 Uiso 0.689(6) 1 calc PR D 1
C71 C 0.2639(13) 0.4507(6) -0.3599(8) 0.0247(14) Uani 0.689(6) 1 d PDU D 1
H71 H 0.1679 0.4563 -0.3434 0.030 Uiso 0.689(6) 1 calc PR D 1
C72 C 0.3433(13) 0.5127(6) -0.3941(9) 0.0291(15) Uani 0.689(6) 1 d PDU D 1
H72 H 0.3013 0.5619 -0.4056 0.035 Uiso 0.689(6) 1 calc PR D 1
C73 C 0.4834(14) 0.5040(6) -0.4116(11) 0.0291(15) Uani 0.689(6) 1 d PDU D 1
H73 H 0.5399 0.5470 -0.4318 0.035 Uiso 0.689(6) 1 calc PR D 1
C74 C 0.5427(11) 0.4303(6) -0.399(2) 0.0264(12) Uani 0.689(6) 1 d PDU D 1
C75 C 0.6886(11) 0.4125(6) -0.4047(13) 0.0289(18) Uani 0.689(6) 1 d PDU D 1
C76 C 0.7958(13) 0.4684(8) -0.4168(15) 0.0342(12) Uani 0.689(6) 1 d PDU D 1
H76 H 0.7708 0.5208 -0.4300 0.041 Uiso 0.689(6) 1 calc PR D 1
C77 C 0.9122(11) 0.4509(5) -0.4107(6) 0.0431(19) Uani 0.689(6) 1 d PDU D 1
H77 H 0.9786 0.4893 -0.4231 0.052 Uiso 0.689(6) 1 calc PR D 1
C78 C 0.9550(11) 0.3749(5) -0.3857(7) 0.0379(19) Uani 0.689(6) 1 d PDU D 1
H78 H 1.0477 0.3628 -0.3778 0.045 Uiso 0.689(6) 1 calc PR D 1
C79 C 0.8636(11) 0.3181(6) -0.3729(9) 0.0332(19) Uani 0.689(6) 1 d PDU D 1
H79 H 0.8932 0.2668 -0.3560 0.040 Uiso 0.689(6) 1 calc PR D 1
C80 C 0.7283(12) 0.3347(6) -0.3844(18) 0.0288(18) Uani 0.689(6) 1 d PDU D 1
Pt4A Pt 0.5674(12) 0.2656(7) -0.3646(10) 0.0226(4) Uani 0.311(6) 1 d PDU D 2
N7A N 0.4583(19) 0.3729(9) -0.371(4) 0.0234(11) Uani 0.311(6) 1 d PDU D 2
C61A C 0.3221(19) 0.3889(12) -0.3611(19) 0.0243(14) Uani 0.311(6) 1 d PDU D 2
H61A H 0.2602 0.3480 -0.3453 0.029 Uiso 0.311(6) 1 calc PR D 2
C62A C 0.268(2) 0.4615(13) -0.373(2) 0.0247(14) Uani 0.311(6) 1 d PDU D 2
H62A H 0.1718 0.4697 -0.3580 0.030 Uiso 0.311(6) 1 calc PR D 2
C63A C 0.353(3) 0.5224(12) -0.406(2) 0.0291(15) Uani 0.311(6) 1 d PDU D 2
H63A H 0.3170 0.5729 -0.4170 0.035 Uiso 0.311(6) 1 calc PR D 2
C64A C 0.493(3) 0.5073(11) -0.422(3) 0.0291(15) Uani 0.311(6) 1 d PDU D 2
H64A H 0.5541 0.5477 -0.4455 0.035 Uiso 0.311(6) 1 calc PR D 2
C65A C 0.5437(17) 0.4326(10) -0.403(4) 0.0264(12) Uani 0.311(6) 1 d PDU D 2
C66A C 0.6862(17) 0.4096(9) -0.411(3) 0.028(2) Uani 0.311(6) 1 d PDU D 2
C67A C 0.7255(19) 0.3345(10) -0.389(4) 0.029(2) Uani 0.311(6) 1 d PDU D 2
C68A C 0.8710(19) 0.3295(9) -0.387(2) 0.032(2) Uani 0.311(6) 1 d PDU D 2
H68A H 0.9209 0.2829 -0.3739 0.039 Uiso 0.311(6) 1 calc PR D 2
C69A C 0.9313(16) 0.3996(9) -0.4061(15) 0.036(2) Uani 0.311(6) 1 d PDU D 2
H69A H 1.0268 0.4062 -0.4077 0.043 Uiso 0.311(6) 1 calc PR D 2
S4A S 0.8159(9) 0.4721(5) -0.4262(8) 0.0342(12) Uani 0.311(6) 1 d PDU D 2
N8A N 0.4050(17) 0.1888(10) -0.344(4) 0.0219(11) Uani 0.311(6) 1 d PDU D 2
C70A C 0.270(2) 0.2034(12) -0.347(3) 0.023(2) Uani 0.311(6) 1 d PDU D 2
H70A H 0.2400 0.2546 -0.3628 0.028 Uiso 0.311(6) 1 calc PR D 2
C71A C 0.172(2) 0.1462(12) -0.326(2) 0.023(2) Uani 0.311(6) 1 d PDU D 2
H71A H 0.0773 0.1583 -0.3285 0.028 Uiso 0.311(6) 1 calc PR D 2
C72A C 0.217(2) 0.0728(12) -0.302(2) 0.024(2) Uani 0.311(6) 1 d PDU D 2
H72A H 0.1522 0.0332 -0.2878 0.029 Uiso 0.311(6) 1 calc PR D 2
C73A C 0.353(2) 0.0555(11) -0.299(2) 0.023(2) Uani 0.311(6) 1 d PDU D 2
H73A H 0.3834 0.0045 -0.2813 0.028 Uiso 0.311(6) 1 calc PR D 2
C74A C 0.4486(17) 0.1147(10) -0.323(2) 0.0225(19) Uani 0.311(6) 1 d PDU D 2
C75A C 0.5964(18) 0.1046(9) -0.337(2) 0.023(2) Uani 0.311(6) 1 d PDU D 2
C76A C 0.668(2) 0.0310(10) -0.3342(16) 0.0266(8) Uani 0.311(6) 1 d PDU D 2
H76A H 0.6167 -0.0141 -0.3143 0.032 Uiso 0.311(6) 1 calc PR D 2
C77A C 0.7867(18) 0.0269(9) -0.3562(13) 0.027(2) Uani 0.311(6) 1 d PDU D 2
H77A H 0.8316 -0.0216 -0.3464 0.032 Uiso 0.311(6) 1 calc PR D 2
C78A C 0.865(2) 0.0906(10) -0.397(2) 0.028(3) Uani 0.311(6) 1 d PDU D 2
H78A H 0.9563 0.0841 -0.4210 0.034 Uiso 0.311(6) 1 calc PR D 2
C79A C 0.810(2) 0.1618(10) -0.401(2) 0.026(2) Uani 0.311(6) 1 d PDU D 2
H79A H 0.8642 0.2048 -0.4267 0.032 Uiso 0.311(6) 1 calc PR D 2
C80A C 0.676(2) 0.1710(9) -0.367(3) 0.024(2) Uani 0.311(6) 1 d PDU D 2

loop_
_atom_site_aniso_label
_atom_site_aniso_U_11
_atom_site_aniso_U_22
_atom_site_aniso_U_33
_atom_site_aniso_U_23
_atom_site_aniso_U_13
_atom_site_aniso_U_12
Pt1 0.0259(4) 0.01662(17) 0.01531(12) -0.00319(11) -0.0065(3) -0.0005(3)
N1 0.0265(19) 0.016(2) 0.0150(16) -0.0031(19) -0.0023(15) -0.003(3)
C1 0.025(3) 0.019(3) 0.019(3) -0.007(3) 0.000(2) 0.000(3)
C2 0.029(3) 0.020(3) 0.022(3) -0.005(3) -0.004(2) 0.001(3)
C3 0.031(3) 0.019(3) 0.019(3) -0.004(3) -0.007(3) -0.001(3)
C4 0.031(3) 0.018(3) 0.017(2) -0.005(2) -0.004(2) -0.002(3)
C5 0.028(2) 0.014(2) 0.017(2) -0.005(2) -0.0034(18) -0.003(3)
C6 0.028(2) 0.017(3) 0.017(2) -0.008(2) -0.0017(19) -0.001(3)
C7 0.028(2) 0.016(3) 0.020(2) -0.007(2) -0.0043(18) -0.001(3)
C8 0.029(3) 0.024(3) 0.024(3) -0.009(3) -0.004(2) 0.003(3)
C9 0.029(3) 0.026(3) 0.028(3) -0.008(4) -0.003(2) 0.003(3)
S1 0.0332(14) 0.0243(10) 0.0177(8) -0.0063(7) -0.0006(8) -0.0021(12)
N2 0.0284(19) 0.020(2) 0.0159(15) -0.0055(18) -0.0072(14) 0.004(3)
C10 0.029(3) 0.022(3) 0.019(2) -0.004(3) -0.006(2) 0.002(3)
C11 0.027(3) 0.030(4) 0.024(3) -0.001(3) -0.004(2) -0.001(3)
C12 0.036(3) 0.030(4) 0.019(3) -0.006(3) -0.003(2) 0.004(3)
C13 0.037(3) 0.030(4) 0.017(2) -0.007(3) -0.008(2) 0.005(3)
C14 0.035(2) 0.023(4) 0.018(2) -0.007(2) -0.0072(18) 0.002(2)
C15 0.035(2) 0.020(3) 0.021(2) -0.004(3) -0.0100(19) 0.002(3)
C16 0.046(3) 0.022(4) 0.0224(19) -0.008(2) -0.0153(19) 0.007(3)
C17 0.046(3) 0.029(3) 0.034(3) -0.012(3) -0.019(3) 0.007(3)
C18 0.033(3) 0.021(4) 0.038(3) -0.007(3) -0.013(2) 0.002(3)
C19 0.032(3) 0.019(4) 0.029(3) -0.006(3) -0.005(2) -0.006(3)
C20 0.027(2) 0.016(3) 0.021(2) -0.006(2) -0.0083(18) 0.003(3)
Pt1A 0.0259(4) 0.01662(17) 0.01531(12) -0.00319(11) -0.0065(3) -0.0005(3)
N1A 0.0284(19) 0.020(2) 0.0159(15) -0.0055(18) -0.0072(14) 0.004(3)
C1A 0.029(3) 0.023(5) 0.019(4) -0.004(4) -0.004(3) 0.002(4)
C2A 0.031(4) 0.026(5) 0.020(4) -0.003(4) -0.004(3) 0.002(4)
C3A 0.034(4) 0.028(5) 0.020(4) -0.004(4) -0.005(3) 0.003(5)
C4A 0.035(4) 0.027(5) 0.016(3) -0.006(4) -0.007(3) 0.006(4)
C5A 0.035(3) 0.023(4) 0.016(3) -0.005(4) -0.007(2) 0.004(4)
C6A 0.034(3) 0.020(4) 0.020(3) -0.006(4) -0.010(2) 0.003(4)
C7A 0.030(3) 0.018(5) 0.021(3) -0.007(4) -0.009(2) 0.000(4)
C8A 0.030(3) 0.019(5) 0.027(3) -0.008(4) -0.009(3) -0.001(5)
C9A 0.034(4) 0.022(5) 0.032(4) -0.007(5) -0.014(3) 0.001(5)
S1A 0.046(3) 0.022(4) 0.0224(19) -0.008(2) -0.0153(19) 0.007(3)
N2A 0.0265(19) 0.016(2) 0.0150(16) -0.0031(19) -0.0023(15) -0.003(3)
C10A 0.026(3) 0.017(5) 0.018(4) -0.004(5) -0.003(3) -0.001(5)
C11A 0.026(4) 0.018(5) 0.020(5) -0.006(5) -0.004(4) -0.002(5)
C12A 0.029(4) 0.017(5) 0.019(4) -0.007(5) -0.006(4) -0.002(5)
C13A 0.029(4) 0.016(5) 0.016(3) -0.007(4) -0.005(3) -0.003(5)
C14A 0.028(3) 0.015(4) 0.015(3) -0.005(4) -0.004(2) -0.003(4)
C15A 0.029(3) 0.016(4) 0.016(3) -0.007(4) -0.003(2) -0.002(4)
C16A 0.0332(14) 0.0243(10) 0.0177(8) -0.0063(7) -0.0006(8) -0.0021(12)
C17A 0.032(4) 0.025(5) 0.021(4) -0.009(5) 0.000(3) 0.000(5)
C18A 0.031(4) 0.024(5) 0.024(4) -0.009(5) -0.002(3) 0.002(5)
C19A 0.029(3) 0.022(5) 0.023(4) -0.008(5) -0.004(3) 0.002(5)
C20A 0.027(3) 0.017(5) 0.019(3) -0.008(5) -0.004(3) -0.001(5)
Pt2 0.0248(3) 0.01624(12) 0.01600(14) -0.00325(10) -0.00166(17) -0.00039(14)
N3 0.0239(19) 0.020(2) 0.0188(17) -0.0038(18) -0.0004(15) 0.0045(19)
C21 0.029(3) 0.026(3) 0.022(3) -0.003(2) -0.003(2) 0.001(2)
C22 0.024(3) 0.033(3) 0.026(3) -0.004(2) -0.004(2) 0.002(2)
C23 0.026(3) 0.039(3) 0.026(3) -0.003(3) -0.012(2) 0.006(3)
C24 0.028(3) 0.033(3) 0.020(2) -0.003(2) -0.004(2) 0.004(3)
C25 0.027(2) 0.024(3) 0.019(2) -0.003(2) -0.0035(17) 0.004(2)
C26 0.028(2) 0.024(3) 0.017(2) -0.003(2) -0.0001(18) 0.003(2)
C27 0.024(2) 0.024(3) 0.0199(19) -0.006(2) -0.0012(17) 0.003(3)
C28 0.026(3) 0.035(3) 0.024(2) -0.010(3) 0.001(2) -0.002(3)
C29 0.029(3) 0.045(4) 0.027(3) -0.015(3) 0.006(2) -0.010(3)
S2 0.0346(11) 0.0369(13) 0.0180(8) -0.0013(7) -0.0016(7) -0.0035(8)
N4 0.041(2) 0.013(2) 0.0156(15) -0.0027(18) 0.0010(15) -0.005(2)
C30 0.041(3) 0.015(3) 0.018(2) -0.005(2) 0.005(2) -0.008(2)
C31 0.040(3) 0.023(3) 0.022(3) -0.009(3) 0.005(2) -0.010(3)
C32 0.055(3) 0.023(3) 0.017(2) -0.009(2) 0.002(2) -0.012(3)
C33 0.056(3) 0.022(3) 0.017(2) -0.001(2) -0.006(2) -0.009(3)
C34 0.048(2) 0.014(2) 0.017(2) 0.000(2) -0.0018(18) -0.008(2)
C35 0.046(2) 0.017(3) 0.021(2) -0.002(2) -0.0086(18) -0.006(2)
C36 0.061(3) 0.021(3) 0.017(2) -0.001(3) -0.016(2) -0.004(3)
C37 0.062(3) 0.031(3) 0.021(3) -0.005(3) -0.020(3) 0.006(3)
C38 0.042(3) 0.043(4) 0.031(3) -0.008(3) -0.011(2) -0.001(3)
C39 0.043(3) 0.038(3) 0.017(2) -0.003(3) -0.006(2) -0.004(3)
C40 0.042(2) 0.022(3) 0.016(2) -0.006(2) -0.0060(18) -0.004(3)
Pt2A 0.0248(3) 0.01624(12) 0.01600(14) -0.00325(10) -0.00166(17) -0.00039(14)
N3A 0.041(2) 0.013(2) 0.0156(15) -0.0027(18) 0.0010(15) -0.005(2)
C21A 0.043(3) 0.017(5) 0.016(4) -0.005(4) 0.005(3) -0.008(4)
C22A 0.047(4) 0.021(5) 0.017(4) -0.008(5) 0.004(4) -0.010(5)
C23A 0.053(5) 0.021(5) 0.018(4) -0.004(5) 0.000(4) -0.011(5)
C24A 0.052(4) 0.019(5) 0.017(3) -0.004(4) -0.004(3) -0.010(5)
C25A 0.050(3) 0.017(4) 0.017(3) -0.002(4) -0.004(3) -0.007(4)
C26A 0.047(3) 0.019(4) 0.017(3) -0.003(4) -0.008(2) -0.005(4)
C27A 0.039(3) 0.022(5) 0.017(3) -0.004(5) -0.009(2) -0.005(5)
C28A 0.038(3) 0.032(5) 0.018(4) -0.005(4) -0.012(3) -0.003(5)
C29A 0.045(4) 0.036(5) 0.022(4) -0.005(5) -0.015(3) 0.000(5)
S2A 0.061(3) 0.021(3) 0.017(2) -0.001(3) -0.016(2) -0.004(3)
N4A 0.0239(19) 0.020(2) 0.0188(17) -0.0038(18) -0.0004(15) 0.0045(19)
C30A 0.024(4) 0.027(5) 0.023(4) -0.004(5) -0.003(4) 0.001(4)
C31A 0.026(5) 0.030(5) 0.023(5) -0.004(5) -0.005(4) 0.003(4)
C32A 0.026(5) 0.034(5) 0.025(5) -0.003(5) -0.006(4) 0.004(5)
C33A 0.027(4) 0.033(5) 0.023(4) -0.003(4) -0.006(3) 0.004(4)
C34A 0.026(3) 0.026(4) 0.019(3) -0.003(4) -0.003(3) 0.003(4)
C35A 0.027(3) 0.028(5) 0.017(3) -0.003(4) -0.002(3) 0.001(4)
C36A 0.0346(11) 0.0369(13) 0.0180(8) -0.0013(7) -0.0016(7) -0.0035(8)
C37A 0.033(3) 0.039(5) 0.021(4) -0.006(5) 0.001(3) -0.006(5)
C38A 0.030(3) 0.037(5) 0.022(4) -0.008(5) 0.003(3) -0.004(5)
C39A 0.025(4) 0.031(5) 0.021(4) -0.008(5) 0.001(3) 0.000(5)
C40A 0.025(3) 0.028(5) 0.017(3) -0.005(5) -0.001(3) 0.001(5)
Pt3 0.0287(4) 0.01636(13) 0.01496(11) -0.00353(9) -0.00413(19) 0.0015(2)
N5 0.0227(18) 0.0208(17) 0.0141(19) -0.0066(17) -0.007(3) 0.0059(14)
C41 0.025(2) 0.024(3) 0.024(3) -0.004(2) -0.010(3) 0.011(2)
C42 0.021(3) 0.032(3) 0.026(3) -0.007(3) -0.007(3) 0.008(2)
C43 0.019(3) 0.029(3) 0.020(3) -0.008(2) -0.009(3) 0.001(2)
C44 0.022(3) 0.021(2) 0.017(3) -0.008(2) -0.007(3) 0.003(2)
C45 0.020(2) 0.020(2) 0.015(2) -0.007(2) -0.006(3) 0.0052(17)
C46 0.020(2) 0.018(2) 0.019(3) -0.005(2) -0.003(3) 0.0070(18)
C47 0.021(2) 0.018(2) 0.016(3) -0.003(2) -0.005(3) 0.0037(18)
C48 0.022(3) 0.021(3) 0.026(3) -0.007(3) 0.000(3) 0.002(2)
C49 0.019(3) 0.022(3) 0.032(4) -0.007(3) 0.003(3) 0.006(2)
S3 0.0204(11) 0.0167(8) 0.0315(10) -0.0077(7) -0.0022(9) 0.0031(7)
N6 0.059(2) 0.0194(16) 0.033(3) -0.010(2) -0.009(3) 0.0086(16)
C50 0.062(3) 0.026(3) 0.047(4) -0.009(3) -0.006(3) 0.018(2)
C51 0.074(4) 0.030(3) 0.055(4) -0.005(3) -0.006(4) 0.021(3)
C52 0.090(4) 0.027(3) 0.050(4) -0.007(3) -0.006(4) 0.013(3)
C53 0.085(4) 0.025(3) 0.043(4) -0.008(3) -0.006(4) 0.002(3)
C54 0.070(3) 0.021(2) 0.028(3) -0.011(2) -0.002(3) 0.001(2)
C55 0.056(3) 0.025(2) 0.026(3) -0.007(2) 0.009(3) -0.011(2)
C56 0.066(3) 0.027(2) 0.034(4) -0.012(2) 0.017(3) -0.024(2)
C57 0.064(4) 0.046(3) 0.049(4) -0.022(3) 0.015(3) -0.031(3)
C58 0.038(3) 0.049(3) 0.036(4) -0.023(3) 0.006(3) -0.016(3)
C59 0.041(3) 0.033(3) 0.024(3) -0.017(3) 0.002(3) -0.009(2)
C60 0.038(3) 0.026(2) 0.018(3) -0.011(2) 0.008(3) -0.011(2)
Pt3A 0.0287(4) 0.01636(13) 0.01496(11) -0.00353(9) -0.00413(19) 0.0015(2)
N5A 0.059(2) 0.0194(16) 0.033(3) -0.010(2) -0.009(3) 0.0086(16)
C41A 0.064(4) 0.025(4) 0.045(6) -0.009(5) -0.006(5) 0.018(3)
C42A 0.071(5) 0.027(5) 0.048(6) -0.007(5) -0.006(6) 0.018(4)
C43A 0.081(5) 0.027(4) 0.048(6) -0.008(5) -0.004(5) 0.013(4)
C44A 0.079(4) 0.022(3) 0.040(5) -0.009(5) -0.004(5) 0.005(4)
C45A 0.069(3) 0.020(3) 0.033(4) -0.010(4) -0.005(4) 0.003(3)
C46A 0.058(3) 0.021(3) 0.026(5) -0.010(4) 0.004(4) -0.008(3)
C47A 0.042(3) 0.022(3) 0.022(5) -0.009(4) 0.004(4) -0.009(3)
C48A 0.038(3) 0.031(3) 0.026(5) -0.017(4) 0.004(4) -0.013(3)
C49A 0.049(4) 0.037(4) 0.034(5) -0.019(4) 0.009(4) -0.021(3)
S3A 0.066(3) 0.027(2) 0.034(4) -0.012(2) 0.017(3) -0.024(2)
N6A 0.0227(18) 0.0208(17) 0.0141(19) -0.0066(17) -0.007(3) 0.0059(14)
C50A 0.023(3) 0.025(4) 0.020(5) -0.006(4) -0.008(5) 0.008(3)
C51A 0.021(4) 0.028(4) 0.022(5) -0.006(4) -0.009(5) 0.007(3)
C52A 0.020(4) 0.028(4) 0.022(5) -0.007(5) -0.008(5) 0.005(4)
C53A 0.020(4) 0.023(3) 0.017(5) -0.007(4) -0.008(5) 0.003(3)
C54A 0.020(3) 0.020(3) 0.016(4) -0.008(4) -0.007(4) 0.004(2)
C55A 0.020(3) 0.017(3) 0.020(4) -0.006(4) -0.005(4) 0.003(2)
C56A 0.0204(11) 0.0167(8) 0.0315(10) -0.0077(7) -0.0022(9) 0.0031(7)
C57A 0.021(4) 0.019(4) 0.030(5) -0.007(5) 0.000(5) 0.003(3)
C58A 0.021(4) 0.020(5) 0.028(5) -0.007(5) 0.001(5) 0.002(3)
C59A 0.023(4) 0.019(4) 0.023(5) -0.006(5) -0.003(5) 0.001(3)
C60A 0.022(3) 0.018(3) 0.019(5) -0.006(5) -0.005(5) 0.002(3)
Pt4 0.0390(5) 0.01531(14) 0.0132(11) -0.0037(4) -0.0045(5) 0.0019(3)
N7 0.036(2) 0.0136(19) 0.017(2) -0.006(3) -0.006(3) 0.0065(16)
C61 0.037(3) 0.011(3) 0.020(4) -0.005(4) -0.004(3) 0.007(2)
C62 0.037(3) 0.013(4) 0.023(4) -0.004(4) -0.005(3) 0.007(3)
C63 0.037(4) 0.012(4) 0.024(3) -0.004(4) -0.006(4) 0.008(3)
C64 0.038(4) 0.013(3) 0.023(4) -0.006(3) -0.005(4) 0.008(3)
C65 0.036(3) 0.014(2) 0.019(3) -0.007(3) -0.009(3) 0.008(2)
C66 0.035(3) 0.018(2) 0.022(4) -0.009(3) -0.009(3) 0.007(2)
C67 0.036(3) 0.020(2) 0.018(4) -0.008(3) -0.008(3) 0.005(2)
C68 0.037(3) 0.020(3) 0.021(4) -0.007(3) -0.009(4) 0.004(2)
C69 0.034(3) 0.022(3) 0.026(4) -0.006(3) -0.012(3) 0.008(3)
S4 0.0335(19) 0.0150(10) 0.0338(15) -0.0097(9) -0.0099(14) 0.0079(11)
N8 0.0409(19) 0.0148(17) 0.017(2) -0.005(2) -0.0119(19) 0.0020(15)
C70 0.040(2) 0.015(3) 0.019(3) -0.001(2) -0.015(2) 0.0044(19)
C71 0.043(2) 0.014(3) 0.018(4) 0.000(3) -0.016(2) 0.005(2)
C72 0.051(3) 0.016(3) 0.018(4) 0.002(2) -0.014(3) 0.003(2)
C73 0.051(2) 0.017(2) 0.018(4) -0.001(2) -0.008(2) -0.0023(19)
C74 0.0467(19) 0.0166(17) 0.017(3) -0.0036(19) -0.008(2) -0.0015(15)
C75 0.045(2) 0.018(2) 0.022(4) -0.006(3) -0.002(3) -0.0035(19)
C76 0.051(2) 0.0197(17) 0.028(3) -0.0029(17) 0.000(2) -0.0095(16)
C77 0.053(3) 0.027(3) 0.045(4) -0.004(4) 0.000(4) -0.014(3)
C78 0.042(3) 0.027(4) 0.042(5) -0.009(4) 0.003(4) -0.009(3)
C79 0.040(3) 0.023(3) 0.034(5) -0.007(3) 0.002(3) -0.005(2)
C80 0.042(2) 0.020(2) 0.023(4) -0.005(3) -0.002(3) -0.002(2)
Pt4A 0.0390(5) 0.01531(14) 0.0132(11) -0.0037(4) -0.0045(5) 0.0019(3)
N7A 0.0409(19) 0.0148(17) 0.017(2) -0.005(2) -0.0119(19) 0.0020(15)
C61A 0.040(2) 0.015(3) 0.019(3) -0.001(2) -0.015(2) 0.0044(19)
C62A 0.043(2) 0.014(3) 0.018(4) 0.000(3) -0.016(2) 0.005(2)
C63A 0.051(3) 0.016(3) 0.018(4) 0.002(2) -0.014(3) 0.003(2)
C64A 0.051(2) 0.017(2) 0.018(4) -0.001(2) -0.008(2) -0.0023(19)
C65A 0.0467(19) 0.0166(17) 0.017(3) -0.0036(19) -0.008(2) -0.0015(15)
C66A 0.046(3) 0.018(3) 0.020(4) -0.007(4) -0.004(4) -0.004(2)
C67A 0.042(3) 0.019(3) 0.024(5) -0.006(4) -0.002(4) -0.002(2)
C68A 0.042(3) 0.022(3) 0.030(5) -0.004(4) 0.001(4) -0.005(3)
C69A 0.045(3) 0.023(4) 0.035(5) -0.003(4) 0.001(4) -0.008(3)
S4A 0.051(2) 0.0197(17) 0.028(3) -0.0029(17) 0.000(2) -0.0095(16)
N8A 0.036(2) 0.0136(19) 0.017(2) -0.006(3) -0.006(3) 0.0065(16)
C70A 0.036(3) 0.013(4) 0.019(4) -0.005(4) -0.004(4) 0.007(3)
C71A 0.035(4) 0.012(5) 0.021(5) -0.005(5) -0.005(4) 0.008(3)
C72A 0.034(4) 0.013(4) 0.024(4) -0.006(5) -0.006(5) 0.008(4)
C73A 0.036(4) 0.012(4) 0.022(4) -0.006(4) -0.005(5) 0.009(3)
C74A 0.035(3) 0.014(3) 0.019(4) -0.007(4) -0.007(4) 0.007(2)
C75A 0.036(3) 0.016(3) 0.021(4) -0.009(4) -0.008(4) 0.007(2)
C76A 0.0335(19) 0.0150(10) 0.0338(15) -0.0097(9) -0.0099(14) 0.0079(11)
C77A 0.033(4) 0.019(4) 0.032(5) -0.011(4) -0.010(5) 0.007(4)
C78A 0.036(4) 0.022(4) 0.027(5) -0.006(5) -0.011(4) 0.008(3)
C79A 0.036(4) 0.020(3) 0.023(4) -0.005(4) -0.010(4) 0.005(3)
C80A 0.036(3) 0.019(2) 0.020(5) -0.006(4) -0.009(4) 0.004(2)

loop_
_atom_type_symbol
_atom_type_description
_atom_type_scat_dispersion_real
_atom_type_scat_dispersion_imag
_atom_type_scat_source
C C 0.0033 0.0016 'International Tables Vol C Tables 4.2.6.8 and 6.1.1.4'
H H 0.0000 0.0000 'International Tables Vol C Tables 4.2.6.8 and 6.1.1.4'
N N 0.0061 0.0033 'International Tables Vol C Tables 4.2.6.8 and 6.1.1.4'
S S 0.1246 0.1234 'International Tables Vol C Tables 4.2.6.8 and 6.1.1.4'
Pt Pt -1.7033 8.3905 'International Tables Vol C Tables 4.2.6.8 and 6.1.1.4'

loop_
_geom_angle_atom_site_label_1
_geom_angle_atom_site_label_2
_geom_angle_atom_site_label_3
_geom_angle
C7 Pt1 C20 98.3(3)
C7 Pt1 N2 169.6(5)
C20 Pt1 N2 80.6(2)
C7 Pt1 N1 80.3(2)
C20 Pt1 N1 168.1(5)
N2 Pt1 N1 102.9(2)
C1 N1 C5 118.1(5)
C1 N1 Pt1 130.1(4)
C5 N1 Pt1 110.8(4)
N1 C1 C2 123.0(6)
C1 C2 C3 119.1(6)
C4 C3 C2 119.5(6)
C3 C4 C5 119.8(6)
N1 C5 C4 120.4(6)
N1 C5 C6 114.1(5)
C4 C5 C6 125.5(6)
C7 C6 C5 119.9(5)
C7 C6 S1 115.4(5)
C5 C6 S1 124.7(5)
C6 C7 C8 108.0(5)
C6 C7 Pt1 114.5(5)
C8 C7 Pt1 137.5(5)
C9 C8 C7 115.1(6)
C8 C9 S1 110.4(6)
C6 S1 C9 91.0(3)
C10 N2 C14 118.9(6)
C10 N2 Pt1 127.6(5)
C14 N2 Pt1 113.3(4)
N2 C10 C11 123.8(7)
C12 C11 C10 117.7(7)
C13 C12 C11 119.7(7)
C12 C13 C14 120.3(6)
N2 C14 C13 119.6(6)
N2 C14 C15 114.9(6)
C13 C14 C15 125.5(6)
C20 C15 C14 117.3(6)
C20 C15 C16 117.4(7)
C14 C15 C16 125.0(7)
C17 C16 C15 123.1(10)
C16 C17 C18 121.0(8)
C19 C18 C17 121.4(7)
C18 C19 C20 120.7(7)
C19 C20 C15 116.3(6)
C19 C20 Pt1 129.4(5)
C15 C20 Pt1 113.9(5)
C20A Pt1A C7A 97.6(9)
C20A Pt1A N2A 80.5(7)
C7A Pt1A N2A 170(4)
C20A Pt1A N1A 172(3)
C7A Pt1A N1A 79.4(7)
N2A Pt1A N1A 103.7(8)
C1A N1A C5A 117.7(15)
C1A N1A Pt1A 128.8(19)
C5A N1A Pt1A 112.9(13)
N1A C1A C2A 123(2)
C1A C2A C3A 119(2)
C4A C3A C2A 117(2)
C3A C4A C5A 120.7(19)
N1A C5A C4A 120.0(17)
N1A C5A C6A 113.1(14)
C4A C5A C6A 126.8(19)
C7A C6A C5A 119.6(14)
C7A C6A S1A 115.6(11)
C5A C6A S1A 124.8(14)
C6A C7A C8A 107.5(14)
C6A C7A Pt1A 114.4(11)
C8A C7A Pt1A 137.8(16)
C9A C8A C7A 114.7(15)
C8A C9A S1A 111.7(13)
C9A S1A C6A 90.1(10)
C10A N2A C14A 119.3(16)
C10A N2A Pt1A 126.2(17)
C14A N2A Pt1A 113.5(11)
N2A C10A C11A 124.0(18)
C12A C11A C10A 116.4(17)
C13A C12A C11A 121.0(18)
C12A C13A C14A 120.3(17)
N2A C14A C13A 118.7(14)
N2A C14A C15A 114.4(13)
C13A C14A C15A 126.9(16)
C20A C15A C14A 116.6(15)
C20A C15A C16A 117.0(16)
C14A C15A C16A 125.3(16)
C17A C16A C15A 122(2)
C16A C17A C18A 123(2)
C19A C18A C17A 119(2)
C18A C19A C20A 120.8(18)
C19A C20A C15A 115.8(16)
C19A C20A Pt1A 128.1(17)
C15A C20A Pt1A 113.9(12)
C27 Pt2 C40 101.2(2)
C27 Pt2 N4 174.9(2)
C40 Pt2 N4 80.4(2)
C27 Pt2 N3 79.5(2)
C40 Pt2 N3 171.7(3)
N4 Pt2 N3 99.69(19)
C21 N3 C25 117.9(5)
C21 N3 Pt2 128.1(4)
C25 N3 Pt2 113.6(4)
N3 C21 C22 123.5(6)
C21 C22 C23 119.3(6)
C24 C23 C22 117.8(6)
C23 C24 C25 120.8(6)
N3 C25 C24 120.4(5)
N3 C25 C26 112.1(5)
C24 C25 C26 127.2(5)
C27 C26 C25 119.8(5)
C27 C26 S2 115.0(4)
C25 C26 S2 123.7(4)
C26 C27 C28 108.1(5)
C26 C27 Pt2 113.3(4)
C28 C27 Pt2 138.7(4)
C29 C28 C27 114.8(6)
C28 C29 S2 111.9(5)
C29 S2 C26 90.2(3)
C30 N4 C34 119.8(5)
C30 N4 Pt2 126.3(4)
C34 N4 Pt2 113.9(4)
N4 C30 C31 123.0(6)
C32 C31 C30 117.4(6)
C31 C32 C33 120.3(6)
C32 C33 C34 120.2(6)
N4 C34 C33 118.9(6)
N4 C34 C35 114.0(5)
C33 C34 C35 126.9(6)
C40 C35 C34 117.0(5)
C40 C35 C36 119.9(6)
C34 C35 C36 122.9(6)
C37 C36 C35 120.5(7)
C36 C37 C38 124.1(7)
C39 C38 C37 119.9(7)
C38 C39 C40 120.4(6)
C39 C40 C35 115.1(5)
C39 C40 Pt2 131.9(4)
C35 C40 Pt2 112.9(4)
C27A Pt2A C40A 98.1(6)
C27A Pt2A N4A 170(3)
C40A Pt2A N4A 80.0(5)
C27A Pt2A N3A 79.4(5)
C40A Pt2A N3A 177(2)
N4A Pt2A N3A 101.9(6)
C21A N3A C25A 117.5(10)
C21A N3A Pt2A 127.4(14)
C25A N3A Pt2A 113.3(7)
N3A C21A C22A 123.8(13)
C21A C22A C23A 119.2(12)
C24A C23A C22A 117.7(12)
C23A C24A C25A 121.1(11)
N3A C25A C24A 120.3(11)
N3A C25A C26A 112.5(9)
C24A C25A C26A 125.9(16)
C27A C26A C25A 118.3(13)
C27A C26A S2A 114.4(10)
C25A C26A S2A 125.0(13)
C26A C27A C28A 107.8(9)
C26A C27A Pt2A 113.1(10)
C28A C27A Pt2A 136.2(15)
C29A C28A C27A 114.7(10)
C28A C29A S2A 111.3(11)
C29A S2A C26A 89.9(7)
C30A N4A C34A 118.3(12)
C30A N4A Pt2A 126.2(13)
C34A N4A Pt2A 113.4(7)
N4A C30A C31A 122.9(14)
C32A C31A C30A 117.0(14)
C33A C32A C31A 119.6(13)
C32A C33A C34A 119.6(12)
N4A C34A C33A 119.3(11)
N4A C34A C35A 114.2(9)
C33A C34A C35A 125.8(14)
C40A C35A C34A 116.5(11)
C40A C35A C36A 119.3(10)
C34A C35A C36A 124.0(11)
C37A C36A C35A 120.5(16)
C36A C37A C38A 123.3(16)
C39A C38A C37A 119.7(12)
C38A C39A C40A 120.4(12)
C39A C40A C35A 115.1(11)
C39A C40A Pt2A 130.6(14)
C35A C40A Pt2A 112.6(10)
C47 Pt3 C60 97.8(3)
C47 Pt3 N6 169.2(3)
C60 Pt3 N6 79.4(3)
C47 Pt3 N5 79.6(2)
C60 Pt3 N5 170.2(3)
N6 Pt3 N5 104.8(2)
C41 N5 C45 117.6(5)
C41 N5 Pt3 129.4(4)
C45 N5 Pt3 112.2(4)
N5 C41 C42 123.5(6)
C41 C42 C43 120.4(6)
C42 C43 C44 116.6(6)
C43 C44 C45 121.0(6)
N5 C45 C44 120.8(5)
N5 C45 C46 113.5(5)
C44 C45 C46 125.7(5)
C47 C46 C45 119.5(5)
C47 C46 S3 116.1(4)
C45 C46 S3 124.5(5)
C46 C47 C48 107.9(5)
C46 C47 Pt3 114.8(4)
C48 C47 Pt3 137.0(5)
C49 C48 C47 115.0(6)
C48 C49 S3 110.9(5)
C46 S3 C49 90.1(3)
C50 N6 C54 118.3(6)
C50 N6 Pt3 128.7(5)
C54 N6 Pt3 112.1(5)
N6 C50 C51 123.8(8)
C52 C51 C50 116.9(8)
C53 C52 C51 121.2(8)
C52 C53 C54 120.0(8)
N6 C54 C53 119.8(7)
N6 C54 C55 115.4(6)
C53 C54 C55 124.8(7)
C60 C55 C54 115.1(6)
C60 C55 C56 117.7(7)
C54 C55 C56 126.5(7)
C57 C56 C55 123.0(10)
C56 C57 C58 122.7(9)
C59 C58 C57 120.1(8)
C58 C59 C60 121.0(7)
C59 C60 C55 115.1(6)
C59 C60 Pt3 128.4(5)
C55 C60 Pt3 115.9(5)
C47A Pt3A C60A 96.1(7)
C47A Pt3A N6A 172(3)
C60A Pt3A N6A 79.2(6)
C47A Pt3A N5A 79.2(5)
C60A Pt3A N5A 171(2)
N6A Pt3A N5A 106.2(6)
C41A N5A C45A 117.7(15)
C41A N5A Pt3A 129.3(13)
C45A N5A Pt3A 112.0(9)
N5A C41A C42A 121.7(15)
C41A C42A C43A 119.2(14)
C42A C43A C44A 116.8(16)
C43A C44A C45A 120.3(14)
N5A C45A C44A 118.6(12)
N5A C45A C46A 113.7(12)
C44A C45A C46A 127.7(13)
C47A C46A C45A 118.1(10)
C47A C46A S3A 115.3(10)
C45A C46A S3A 126.2(13)
C46A C47A C48A 108.3(9)
C46A C47A Pt3A 115.6(8)
C48A C47A Pt3A 136.1(12)
C49A C48A C47A 115.0(11)
C48A C49A S3A 110.7(10)
C46A S3A C49A 90.4(7)
C50A N6A C54A 117.9(12)
C50A N6A Pt3A 129.2(13)
C54A N6A Pt3A 112.6(9)
N6A C50A C51A 123.5(17)
C52A C51A C50A 116.0(17)
C53A C52A C51A 120.1(18)
C52A C53A C54A 119.5(16)
N6A C54A C53A 119.8(13)
N6A C54A C55A 115.8(11)
C53A C54A C55A 124.1(14)
C60A C55A C54A 114.3(12)
C60A C55A C56A 117.0(13)
C54A C55A C56A 126.8(17)
C57A C56A C55A 122.8(17)
C56A C57A C58A 123.3(16)
C59A C58A C57A 118.9(16)
C58A C59A C60A 120.0(17)
C59A C60A C55A 114.7(14)
C59A C60A Pt3A 128.0(12)
C55A C60A Pt3A 115.9(11)
C80 Pt4 C67 96.7(3)
C80 Pt4 N8 80.1(4)
C67 Pt4 N8 176.0(6)
C80 Pt4 N7 174.6(9)
C67 Pt4 N7 79.8(4)
N8 Pt4 N7 103.6(3)
C61 N7 C65 117.4(7)
C61 N7 Pt4 130.6(6)
C65 N7 Pt4 111.9(6)
N7 C61 C62 124.2(8)
C61 C62 C63 118.7(9)
C64 C63 C62 118.4(8)
C63 C64 C65 120.6(8)
N7 C65 C64 120.6(8)
N7 C65 C66 112.9(7)
C64 C65 C66 126.5(8)
C67 C66 C65 120.7(7)
C67 C66 S4 114.6(6)
C65 C66 S4 124.0(7)
C66 C67 C68 109.0(7)
C66 C67 Pt4 113.1(6)
C68 C67 Pt4 137.9(7)
C69 C68 C67 113.0(8)
C68 C69 S4 112.6(7)
C69 S4 C66 90.8(5)
C70 N8 C74 118.0(8)
C70 N8 Pt4 128.8(7)
C74 N8 Pt4 113.1(6)
N8 C70 C71 122.5(9)
C72 C71 C70 118.7(9)
C71 C72 C73 119.9(9)
C72 C73 C74 119.2(9)
N8 C74 C73 120.9(8)
N8 C74 C75 113.7(8)
C73 C74 C75 125.1(9)
C80 C75 C74 117.0(8)
C80 C75 C76 117.7(9)
C74 C75 C76 124.5(9)
C77 C76 C75 122.6(12)
C76 C77 C78 122.0(11)
C79 C78 C77 120.1(10)
C78 C79 C80 120.6(9)
C79 C80 C75 116.7(8)
C79 C80 Pt4 129.3(8)
C75 C80 Pt4 113.9(7)
C80A Pt4A C67A 97.4(5)
C80A Pt4A N8A 79.9(7)
C67A Pt4A N8A 176(2)
C80A Pt4A N7A 175.5(19)
C67A Pt4A N7A 79.9(6)
N8A Pt4A N7A 102.7(5)
C61A N7A C65A 116.7(12)
C61A N7A Pt4A 130.2(12)
C65A N7A Pt4A 111.9(11)
N7A C61A C62A 123.4(14)
C61A C62A C63A 119.8(14)
C64A C63A C62A 117.6(13)
C63A C64A C65A 120.1(13)
N7A C65A C64A 121.7(12)
N7A C65A C66A 112.3(11)
C64A C65A C66A 125.8(13)
C67A C66A C65A 121.2(12)
C67A C66A S4A 114.9(10)
C65A C66A S4A 122.3(13)
C66A C67A C68A 108.7(10)
C66A C67A Pt4A 112.7(9)
C68A C67A Pt4A 138.5(13)
C69A C68A C67A 113.2(12)
C68A C69A S4A 112.4(10)
C69A S4A C66A 90.7(7)
C70A N8A C74A 118.1(11)
C70A N8A Pt4A 129.1(11)
C74A N8A Pt4A 112.7(10)
N8A C70A C71A 122.9(13)
C72A C71A C70A 118.1(13)
C73A C72A C71A 120.8(13)
C72A C73A C74A 118.9(13)
N8A C74A C73A 121.0(11)
N8A C74A C75A 113.6(11)
C73A C74A C75A 125.1(12)
C80A C75A C74A 117.1(11)
C80A C75A C76A 117.9(11)
C74A C75A C76A 124.1(13)
C77A C76A C75A 121.5(16)
C76A C77A C78A 122.6(16)
C79A C78A C77A 120.3(14)
C78A C79A C80A 119.7(14)
C79A C80A C75A 116.8(12)
C79A C80A Pt4A 129.2(12)
C75A C80A Pt4A 113.6(9)

loop_
_geom_bond_atom_site_label_1
_geom_bond_atom_site_label_2
_geom_bond_distance
Pt1 C7 1.985(6)
Pt1 C20 1.996(6)
Pt1 N2 2.122(5)
Pt1 N1 2.180(5)
N1 C1 1.349(7)
N1 C5 1.383(7)
C1 C2 1.382(8)
C2 C3 1.387(8)
C3 C4 1.369(8)
C4 C5 1.414(8)
C5 C6 1.438(8)
C6 C7 1.374(8)
C6 S1 1.722(6)
C7 C8 1.446(8)
C8 C9 1.387(8)
C9 S1 1.728(8)
N2 C10 1.335(8)
N2 C14 1.365(8)
C10 C11 1.393(9)
C11 C12 1.378(9)
C12 C13 1.376(9)
C13 C14 1.411(8)
C14 C15 1.438(9)
C15 C20 1.422(8)
C15 C16 1.466(10)
C16 C17 1.206(12)
C17 C18 1.382(9)
C18 C19 1.360(9)
C19 C20 1.393(9)
Pt1A C20A 1.991(12)
Pt1A C7A 2.001(12)
Pt1A N2A 2.116(12)
Pt1A N1A 2.156(12)
N1A C1A 1.348(14)
N1A C5A 1.369(13)
C1A C2A 1.372(15)
C2A C3A 1.388(15)
C3A C4A 1.380(15)
C4A C5A 1.403(14)
C5A C6A 1.436(13)
C6A C7A 1.380(14)
C6A S1A 1.729(13)
C7A C8A 1.439(14)
C8A C9A 1.384(15)
C9A S1A 1.715(14)
N2A C10A 1.328(14)
N2A C14A 1.367(14)
C10A C11A 1.403(15)
C11A C12A 1.369(15)
C12A C13A 1.367(15)
C13A C14A 1.411(14)
C14A C15A 1.440(13)
C15A C20A 1.424(14)
C15A C16A 1.470(14)
C16A C17A 1.172(16)
C17A C18A 1.400(15)
C18A C19A 1.367(15)
C19A C20A 1.392(14)
Pt2 C27 1.983(5)
Pt2 C40 1.999(6)
Pt2 N4 2.107(5)
Pt2 N3 2.135(5)
N3 C21 1.347(7)
N3 C25 1.361(7)
C21 C22 1.369(8)
C22 C23 1.386(8)
C23 C24 1.381(8)
C24 C25 1.394(7)
C25 C26 1.435(7)
C26 C27 1.384(7)
C26 S2 1.733(6)
C27 C28 1.432(7)
C28 C29 1.380(8)
C29 S2 1.711(7)
N4 C30 1.330(7)
N4 C34 1.365(7)
C30 C31 1.406(8)
C31 C32 1.372(8)
C32 C33 1.373(9)
C33 C34 1.414(8)
C34 C35 1.443(8)
C35 C40 1.436(7)
C35 C36 1.464(8)
C36 C37 1.162(10)
C37 C38 1.413(8)
C38 C39 1.371(8)
C39 C40 1.393(8)
Pt2A C27A 1.994(8)
Pt2A C40A 2.003(9)
Pt2A N4A 2.111(8)
Pt2A N3A 2.138(8)
N3A C21A 1.350(9)
N3A C25A 1.368(9)
C21A C22A 1.369(10)
C22A C23A 1.385(10)
C23A C24A 1.379(10)
C24A C25A 1.397(10)
C25A C26A 1.438(10)
C26A C27A 1.383(10)
C26A S2A 1.734(9)
C27A C28A 1.436(10)
C28A C29A 1.381(10)
C29A S2A 1.714(10)
N4A C30A 1.333(10)
N4A C34A 1.370(9)
C30A C31A 1.407(10)
C31A C32A 1.372(11)
C32A C33A 1.372(11)
C33A C34A 1.414(10)
C34A C35A 1.442(10)
C35A C40A 1.431(10)
C35A C36A 1.466(10)
C36A C37A 1.167(12)
C37A C38A 1.409(11)
C38A C39A 1.371(10)
C39A C40A 1.394(10)
Pt3 C47 1.979(6)
Pt3 C60 1.985(6)
Pt3 N6 2.137(5)
Pt3 N5 2.175(5)
N5 C41 1.343(7)
N5 C45 1.361(7)
C41 C42 1.375(8)
C42 C43 1.384(8)
C43 C44 1.389(8)
C44 C45 1.405(8)
C45 C46 1.440(7)
C46 C47 1.380(8)
C46 S3 1.712(6)
C47 C48 1.432(8)
C48 C49 1.382(8)
C49 S3 1.739(7)
N6 C50 1.331(9)
N6 C54 1.370(9)
C50 C51 1.408(9)
C51 C52 1.360(11)
C52 C53 1.356(11)
C53 C54 1.407(9)
C54 C55 1.445(9)
C55 C60 1.416(8)
C55 C56 1.490(9)
C56 C57 1.143(12)
C57 C58 1.385(10)
C58 C59 1.377(9)
C59 C60 1.395(9)
Pt3A C47A 1.985(9)
Pt3A C60A 1.989(10)
Pt3A N6A 2.134(9)
Pt3A N5A 2.167(9)
N5A C41A 1.344(12)
N5A C45A 1.367(11)
C41A C42A 1.378(12)
C42A C43A 1.384(12)
C43A C44A 1.392(12)
C44A C45A 1.406(11)
C45A C46A 1.441(11)
C46A C47A 1.382(11)
C46A S3A 1.717(10)
C47A C48A 1.432(11)
C48A C49A 1.383(12)
C49A S3A 1.739(11)
N6A C50A 1.332(12)
N6A C54A 1.372(12)
C50A C51A 1.409(13)
C51A C52A 1.362(14)
C52A C53A 1.356(14)
C53A C54A 1.409(12)
C54A C55A 1.445(13)
C55A C60A 1.416(12)
C55A C56A 1.492(13)
C56A C57A 1.141(15)
C57A C58A 1.385(13)
C58A C59A 1.379(13)
C59A C60A 1.395(12)
Pt4 C80 1.980(8)
Pt4 C67 1.992(8)
Pt4 N8 2.114(7)
Pt4 N7 2.159(7)
N7 C61 1.344(9)
N7 C65 1.369(9)
C61 C62 1.375(10)
C62 C63 1.382(9)
C63 C64 1.378(10)
C64 C65 1.400(10)
C65 C66 1.431(10)
C66 C67 1.374(10)
C66 S4 1.714(8)
C67 C68 1.438(10)
C68 C69 1.382(10)
C69 S4 1.690(9)
N8 C70 1.339(10)
N8 C74 1.368(10)
C70 C71 1.407(10)
C71 C72 1.367(10)
C72 C73 1.370(11)
C73 C74 1.411(10)
C74 C75 1.443(10)
C75 C80 1.418(10)
C75 C76 1.469(11)
C76 C77 1.184(13)
C77 C78 1.404(11)
C78 C79 1.368(10)
C79 C80 1.385(11)
Pt4A C80A 1.980(11)
Pt4A C67A 1.985(11)
Pt4A N8A 2.121(11)
Pt4A N7A 2.159(11)
N7A C61A 1.345(13)
N7A C65A 1.365(12)
C61A C62A 1.375(13)
C62A C63A 1.382(12)
C63A C64A 1.379(13)
C64A C65A 1.398(13)
C65A C66A 1.432(12)
C66A C67A 1.373(13)
C66A S4A 1.710(12)
C67A C68A 1.435(13)
C68A C69A 1.383(13)
C69A S4A 1.693(12)
N8A C70A 1.339(13)
N8A C74A 1.367(12)
C70A C71A 1.407(13)
C71A C72A 1.365(13)
C72A C73A 1.364(13)
C73A C74A 1.412(13)
C74A C75A 1.441(13)
C75A C80A 1.419(13)
C75A C76A 1.470(14)
C76A C77A 1.176(15)
C77A C78A 1.403(13)
C78A C79A 1.366(13)
C79A C80A 1.384(13)
